data_7712455
loop_
_publ_author_name
'Kitase, Kosuke'
'Akahoshi, Daisuke'
'Kitazawa, Takafumi'

_publ_section_title
;
 Guest-triggered "Soma-Iwamoto-type" penetration complex
 {Fe(4-methoxypyrimidine)<sub>2</sub>[M(CN)<sub>2</sub>]<sub>2</sub>}&#xb7;Guest
 (M = Ag, Au).
;
_journal_issue 9
_journal_name_full 'Dalton transactions (Cambridge, England : 2003)'
_journal_page_first 2571
_journal_page_last 2579
_journal_paper_doi 10.1039/d2dt03716e
_journal_volume 52
_journal_year 2023
_chemical_formula_sum 'C14 H12 Ag2 Fe N8 O2'
_chemical_formula_weight 595.91
_space_group_crystal_system monoclinic
_space_group_IT_number 14
_space_group_name_Hall '-P 2yn'
_space_group_name_H-M_alt 'P 1 21/n 1'
_atom_sites_solution_hydrogens geom
_audit_creation_method SHELXL-2017/1
_audit_update_record
;
2022-07-20 deposited with the CCDC.	2023-01-23 downloaded from the CCDC.
;
_cell_angle_alpha 90
_cell_angle_beta 110.2280(10)
_cell_angle_gamma 90
_cell_formula_units_Z 2
_cell_length_a 7.6006(3)
_cell_length_b 16.5407(7)
_cell_length_c 8.1805(3)
_cell_measurement_reflns_used 5265
_cell_measurement_temperature 90(2)
_cell_measurement_theta_max 27.53
_cell_measurement_theta_min 2.46
_cell_volume 965.02(7)
_computing_cell_refinement 'Bruker SAINT'
_computing_data_collection 'Bruker APEX2'
_computing_data_reduction 'Bruker SAINT'
_computing_molecular_graphics 'Bruker SHELXTL'
_computing_publication_material 'Bruker SHELXTL'
_computing_structure_refinement 'SHELXL-2017/1 (Sheldrick, 2017)'
_computing_structure_solution 'SHELXT 2014/5 (Sheldrick, 2014)'
_diffrn_ambient_temperature 90(2)
_diffrn_detector_area_resol_mean 8.336
_diffrn_measured_fraction_theta_full 1.000
_diffrn_measured_fraction_theta_max 1.000
_diffrn_measurement_device_type 'Bruker APEX-II CCD'
_diffrn_measurement_method '\f and \w scans'
_diffrn_radiation_type MoK\a
_diffrn_radiation_wavelength 0.71073
_diffrn_reflns_av_R_equivalents 0.0129
_diffrn_reflns_av_unetI/netI 0.0135
_diffrn_reflns_Laue_measured_fraction_full 1.000
_diffrn_reflns_Laue_measured_fraction_max 1.000
_diffrn_reflns_limit_h_max 6
_diffrn_reflns_limit_h_min -9
_diffrn_reflns_limit_k_max 21
_diffrn_reflns_limit_k_min -21
_diffrn_reflns_limit_l_max 10
_diffrn_reflns_limit_l_min -6
_diffrn_reflns_number 5998
_diffrn_reflns_point_group_measured_fraction_full 1.000
_diffrn_reflns_point_group_measured_fraction_max 1.000
_diffrn_reflns_theta_full 25.000
_diffrn_reflns_theta_max 27.527
_diffrn_reflns_theta_min 2.463
_exptl_absorpt_coefficient_mu 2.777
_exptl_absorpt_correction_T_max 0.61
_exptl_absorpt_correction_T_min 0.50
_exptl_absorpt_correction_type multi-scan
_exptl_absorpt_process_details
;
SADABS-2016/2 - Bruker AXS area detector scaling and absorption correction
;
_exptl_crystal_colour colourless
_exptl_crystal_density_diffrn 2.051
_exptl_crystal_description block
_exptl_crystal_F_000 576
_exptl_crystal_size_max 0.300
_exptl_crystal_size_mid 0.270
_exptl_crystal_size_min 0.200
_refine_diff_density_max 0.372
_refine_diff_density_min -0.604
_refine_diff_density_rms 0.072
_refine_ls_extinction_method none
_refine_ls_goodness_of_fit_ref 1.155
_refine_ls_hydrogen_treatment constr
_refine_ls_matrix_type full
_refine_ls_number_parameters 125
_refine_ls_number_reflns 2223
_refine_ls_number_restraints 0
_refine_ls_restrained_S_all 1.155
_refine_ls_R_factor_all 0.0164
_refine_ls_R_factor_gt 0.0158
_refine_ls_shift/su_max 0.001
_refine_ls_shift/su_mean 0.000
_refine_ls_structure_factor_coef Fsqd
_refine_ls_weighting_details 'w=1/[\s^2^(Fo^2^)+(0.0175P)^2^+0.5994P] where P=(Fo^2^+2Fc^2^)/3'
_refine_ls_weighting_scheme calc
_refine_ls_wR_factor_gt 0.0391
_refine_ls_wR_factor_ref 0.0394
_reflns_Friedel_coverage 0.000
_reflns_number_gt 2179
_reflns_number_total 2223
_reflns_threshold_expression 'I > 2\s(I)'
_cod_data_source_file d2dt03716e2.cif
_cod_data_source_block test_0_APEX3_a_CCDC2
_cod_depositor_comments
;
The following automatic conversions were performed:

data item '_exptl_absorpt_correction_type' value 'Multi-Scan' was
changed to 'multi-scan' in accordance with the
/home/data/users/saulius/crontab/automatic-downloads/rss-feeds/RSC/lib/dictionaries/cif_core.dic
dictionary named 'cif_core.dic' version 2.4.2 last updated on
2011-04-26.

Automatic conversion script
Id: cif_fix_values 7556 2019-12-06 15:28:31Z antanas 
;
_cod_original_sg_symbol_H-M 'P 21/n'
_cod_database_code 7712455
_shelx_shelxl_version_number 2017/1
_shelx_space_group_comment
; 
The symmetry employed for this shelxl refinement is uniquely defined 
by the following loop, which should always be used as a source of 
symmetry information in preference to the above space-group names. 
They are only intended as comments. 
;
_shelx_estimated_absorpt_t_min 0.490
_shelx_estimated_absorpt_t_max 0.607

loop_
_space_group_symop_operation_xyz
'x, y, z'
'-x+1/2, y+1/2, -z+1/2'
'-x, -y, -z'
'x-1/2, -y-1/2, z-1/2'

loop_
_atom_site_label
_atom_site_type_symbol
_atom_site_fract_x
_atom_site_fract_y
_atom_site_fract_z
_atom_site_U_iso_or_equiv
_atom_site_adp_type
_atom_site_occupancy
_atom_site_site_symmetry_order
_atom_site_calc_flag
_atom_site_refinement_flags_posn
_atom_site_refinement_flags_adp
_atom_site_refinement_flags_occupancy
_atom_site_disorder_assembly
_atom_site_disorder_group
Ag1 Ag 0.75619(2) 0.27656(2) 1.33301(2) 0.01564(5) Uani 1 1 d . . . . .
C1 C 0.8365(2) 0.37666(10) 1.2261(2) 0.0156(3) Uani 1 1 d . . . . .
C2 C 0.6910(2) 0.16619(10) 1.4144(2) 0.0152(3) Uani 1 1 d . . . . .
C3 C 0.7394(2) 0.40966(10) 0.6624(2) 0.0152(3) Uani 1 1 d . . . . .
H3 H 0.856702 0.397278 0.651119 0.018 Uiso 1 1 calc R U . . .
C4 C 0.5700(2) 0.48610(10) 0.7864(2) 0.0159(3) Uani 1 1 d . . . . .
H4 H 0.563046 0.527360 0.864711 0.019 Uiso 1 1 calc R U . . .
C5 C 0.4081(2) 0.44924(10) 0.6847(2) 0.0168(3) Uani 1 1 d . . . . .
H5 H 0.289336 0.464508 0.689189 0.020 Uiso 1 1 calc R U . . .
C6 C 0.4262(2) 0.38766(9) 0.5734(2) 0.0141(3) Uani 1 1 d . . . . .
C7 C 0.2880(3) 0.28239(11) 0.3719(2) 0.0219(4) Uani 1 1 d . . . . .
H7A H 0.339622 0.303393 0.285938 0.033 Uiso 1 1 calc R U . . .
H7B H 0.164120 0.258829 0.311659 0.033 Uiso 1 1 calc R U . . .
H7C H 0.371843 0.240779 0.442755 0.033 Uiso 1 1 calc R U . . .
Fe1 Fe 1.000000 0.500000 1.000000 0.01016(7) Uani 1 2 d S . P . .
N1 N 0.8885(2) 0.42800(8) 1.16042(18) 0.0146(3) Uani 1 1 d . . . . .
N2 N 0.63921(19) 0.10619(8) 1.45214(18) 0.0146(3) Uani 1 1 d . . . . .
N3 N 0.74083(19) 0.46575(8) 0.77937(18) 0.0139(3) Uani 1 1 d . . . . .
N4 N 0.5903(2) 0.36868(8) 0.55865(17) 0.0150(3) Uani 1 1 d . . . . .
O1 O 0.27081(17) 0.34772(7) 0.48345(16) 0.0192(2) Uani 1 1 d . . . . .

loop_
_atom_site_aniso_label
_atom_site_aniso_U_11
_atom_site_aniso_U_22
_atom_site_aniso_U_33
_atom_site_aniso_U_23
_atom_site_aniso_U_13
_atom_site_aniso_U_12
Ag1 0.02053(8) 0.00961(7) 0.01945(8) 0.00313(4) 0.01028(5) -0.00273(4)
C1 0.0179(8) 0.0123(7) 0.0188(8) -0.0005(6) 0.0092(6) 0.0008(6)
C2 0.0180(8) 0.0130(7) 0.0166(7) 0.0001(6) 0.0087(6) 0.0010(6)
C3 0.0172(8) 0.0146(8) 0.0151(7) 0.0008(6) 0.0074(6) 0.0019(6)
C4 0.0205(8) 0.0115(7) 0.0178(8) -0.0008(6) 0.0094(6) 0.0010(6)
C5 0.0171(8) 0.0138(7) 0.0211(8) 0.0003(6) 0.0085(6) 0.0027(6)
C6 0.0171(7) 0.0110(7) 0.0134(7) 0.0028(6) 0.0041(6) 0.0010(6)
C7 0.0182(8) 0.0228(9) 0.0211(8) -0.0091(7) 0.0021(7) 0.0003(7)
Fe1 0.01442(15) 0.00559(14) 0.01303(15) 0.00016(11) 0.00799(12) -0.00036(11)
N1 0.0179(7) 0.0110(6) 0.0176(6) -0.0001(5) 0.0094(5) 0.0009(5)
N2 0.0175(7) 0.0112(6) 0.0173(6) 0.0001(5) 0.0085(5) 0.0006(5)
N3 0.0175(7) 0.0113(6) 0.0145(6) 0.0002(5) 0.0074(5) -0.0004(5)
N4 0.0176(7) 0.0138(6) 0.0135(6) 0.0000(5) 0.0053(5) 0.0009(5)
O1 0.0157(6) 0.0184(6) 0.0216(6) -0.0067(5) 0.0043(5) 0.0006(5)

loop_
_atom_type_symbol
_atom_type_description
_atom_type_scat_dispersion_real
_atom_type_scat_dispersion_imag
_atom_type_scat_source
C C 0.0033 0.0016 'International Tables Vol C Tables 4.2.6.8 and 6.1.1.4'
H H 0.0000 0.0000 'International Tables Vol C Tables 4.2.6.8 and 6.1.1.4'
N N 0.0061 0.0033 'International Tables Vol C Tables 4.2.6.8 and 6.1.1.4'
O O 0.0106 0.0060 'International Tables Vol C Tables 4.2.6.8 and 6.1.1.4'
Fe Fe 0.3463 0.8444 'International Tables Vol C Tables 4.2.6.8 and 6.1.1.4'
Ag Ag -0.8971 1.1015 'International Tables Vol C Tables 4.2.6.8 and 6.1.1.4'

loop_
_geom_angle_atom_site_label_1
_geom_angle_atom_site_label_2
_geom_angle_atom_site_label_3
_geom_angle
_geom_angle_site_symmetry_1
_geom_angle_site_symmetry_3
_geom_angle_publ_flag
C1 Ag1 C2 171.10(6) . . ?
N1 C1 Ag1 174.35(14) . . ?
N2 C2 Ag1 174.24(14) . . ?
N3 C3 N4 127.07(15) . . ?
N3 C3 H3 116.5 . . ?
N4 C3 H3 116.5 . . ?
N3 C4 C5 122.34(15) . . ?
N3 C4 H4 118.8 . . ?
C5 C4 H4 118.8 . . ?
C4 C5 C6 116.63(15) . . ?
C4 C5 H5 121.7 . . ?
C6 C5 H5 121.7 . . ?
N4 C6 O1 120.87(15) . . ?
N4 C6 C5 122.33(15) . . ?
O1 C6 C5 116.80(15) . . ?
O1 C7 H7A 109.5 . . ?
O1 C7 H7B 109.5 . . ?
H7A C7 H7B 109.5 . . ?
O1 C7 H7C 109.5 . . ?
H7A C7 H7C 109.5 . . ?
H7B C7 H7C 109.5 . . ?
N1 Fe1 N1 180.0 3_767 . ?
N1 Fe1 N2 91.07(5) 3_767 4_665 ?
N1 Fe1 N2 88.93(5) . 4_665 ?
N1 Fe1 N2 88.93(5) 3_767 2_657 ?
N1 Fe1 N2 91.07(5) . 2_657 ?
N2 Fe1 N2 180.0 4_665 2_657 ?
N1 Fe1 N3 94.06(5) 3_767 . ?
N1 Fe1 N3 85.94(5) . . ?
N2 Fe1 N3 89.87(5) 4_665 . ?
N2 Fe1 N3 90.13(5) 2_657 . ?
N1 Fe1 N3 85.94(5) 3_767 3_767 ?
N1 Fe1 N3 94.06(5) . 3_767 ?
N2 Fe1 N3 90.13(5) 4_665 3_767 ?
N2 Fe1 N3 89.87(5) 2_657 3_767 ?
N3 Fe1 N3 180.0 . 3_767 ?
C1 N1 Fe1 165.66(13) . . ?
C2 N2 Fe1 171.30(13) . 2_647 ?
C3 N3 C4 115.59(14) . . ?
C3 N3 Fe1 122.90(11) . . ?
C4 N3 Fe1 119.35(11) . . ?
C6 N4 C3 115.88(14) . . ?
C6 O1 C7 117.52(13) . . ?

loop_
_geom_bond_atom_site_label_1
_geom_bond_atom_site_label_2
_geom_bond_distance
_geom_bond_site_symmetry_2
_geom_bond_publ_flag
Ag1 C1 2.0611(17) . ?
Ag1 C2 2.0615(16) . ?
C1 N1 1.146(2) . ?
C2 N2 1.149(2) . ?
C3 N3 1.330(2) . ?
C3 N4 1.341(2) . ?
C3 H3 0.9500 . ?
C4 N3 1.362(2) . ?
C4 C5 1.368(2) . ?
C4 H4 0.9500 . ?
C5 C6 1.405(2) . ?
C5 H5 0.9500 . ?
C6 N4 1.331(2) . ?
C6 O1 1.331(2) . ?
C7 O1 1.449(2) . ?
C7 H7A 0.9800 . ?
C7 H7B 0.9800 . ?
C7 H7C 0.9800 . ?
Fe1 N1 2.1512(14) 3_767 ?
Fe1 N1 2.1512(14) . ?
Fe1 N2 2.1552(14) 4_665 ?
Fe1 N2 2.1552(14) 2_657 ?
Fe1 N3 2.2361(14) . ?
Fe1 N3 2.2361(14) 3_767 ?
